data_4500227
loop_
_publ_author_name
'Singh, Amit'
'Ramanan, Arunachalam'
'Bandyopadhyay, Debkumar'

_publ_section_title
;
 Link between Isostructurality, Polymorphism, and Weak Interactions in
 Palladacycle Crystals: Chemical Insight
;
_journal_issue 7
_journal_name_full 'Crystal Growth &amp; Design'
_journal_page_first 2743
_journal_paper_doi 10.1021/cg101289s
_journal_volume 11
_journal_year 2011
_chemical_formula_moiety 'C13 H11 I N2 Pd S'
_chemical_formula_sum 'C13 H11 I N2 Pd S'
_chemical_formula_weight 460.61
_chemical_name_systematic
; 
 ? 
;
_space_group_IT_number 14
_symmetry_cell_setting monoclinic
_symmetry_space_group_name_Hall '-P 2ybc'
_symmetry_space_group_name_H-M 'P 1 21/c 1'
_atom_sites_solution_hydrogens geom
_atom_sites_solution_primary direct
_atom_sites_solution_secondary difmap
_audit_creation_method SHELXL-97
_cell_angle_alpha 90.00
_cell_angle_beta 106.951(17)
_cell_angle_gamma 90.00
_cell_formula_units_Z 4
_cell_length_a 8.765(2)
_cell_length_b 11.551(1)
_cell_length_c 14.331(14)
_cell_measurement_reflns_used 3280
_cell_measurement_temperature 298(2)
_cell_measurement_theta_max 28.13
_cell_measurement_theta_min 2.30
_cell_volume 1387.9(14)
_computing_cell_refinement 'Bruker SMART'
_computing_data_collection 'Bruker SMART'
_computing_data_reduction 'Bruker SAINT'
_computing_molecular_graphics 'Bruker SHELXTL'
_computing_publication_material 'Bruker SHELXTL'
_computing_structure_refinement 'SHELXL-97 (Sheldrick, 1997)'
_computing_structure_solution 'SHELXS-97 (Sheldrick, 1990)'
_diffrn_ambient_temperature 298(2)
_diffrn_measured_fraction_theta_full 0.999
_diffrn_measured_fraction_theta_max 0.999
_diffrn_measurement_device_type 'CCD area detector'
_diffrn_measurement_method 'phi and omega scans'
_diffrn_radiation_monochromator graphite
_diffrn_radiation_source 'fine-focus sealed tube'
_diffrn_radiation_type MoK\a
_diffrn_radiation_wavelength 0.71073
_diffrn_reflns_av_R_equivalents 0.0350
_diffrn_reflns_av_sigmaI/netI 0.0397
_diffrn_reflns_limit_h_max 7
_diffrn_reflns_limit_h_min -10
_diffrn_reflns_limit_k_max 13
_diffrn_reflns_limit_k_min -13
_diffrn_reflns_limit_l_max 17
_diffrn_reflns_limit_l_min -12
_diffrn_reflns_number 6228
_diffrn_reflns_theta_full 25.00
_diffrn_reflns_theta_max 25.00
_diffrn_reflns_theta_min 2.31
_exptl_absorpt_coefficient_mu 3.694
_exptl_absorpt_correction_T_max 0.575
_exptl_absorpt_correction_T_min 0.475
_exptl_absorpt_correction_type multi-scan
_exptl_absorpt_process_details SADABS
_exptl_crystal_colour Red
_exptl_crystal_density_diffrn 2.204
_exptl_crystal_density_meas 2.202
_exptl_crystal_density_method 'not measured'
_exptl_crystal_description Block
_exptl_crystal_F_000 872.0
_exptl_crystal_size_max 0.32
_exptl_crystal_size_mid 0.17
_exptl_crystal_size_min 0.15
_refine_diff_density_max 0.951
_refine_diff_density_min -0.814
_refine_diff_density_rms 0.142
_refine_ls_extinction_method none
_refine_ls_goodness_of_fit_ref 1.270
_refine_ls_hydrogen_treatment constr
_refine_ls_matrix_type full
_refine_ls_number_parameters 164
_refine_ls_number_reflns 2443
_refine_ls_number_restraints 0
_refine_ls_restrained_S_all 1.270
_refine_ls_R_factor_all 0.0584
_refine_ls_R_factor_gt 0.0520
_refine_ls_shift/su_max 0.000
_refine_ls_shift/su_mean 0.000
_refine_ls_structure_factor_coef Fsqd
_refine_ls_weighting_details 'calc w=1/[\s^2^(Fo^2^)+(0.0521P)^2^+5.0947P] where P=(Fo^2^+2Fc^2^)/3'
_refine_ls_weighting_scheme calc
_refine_ls_wR_factor_gt 0.1243
_refine_ls_wR_factor_ref 0.1391
_reflns_number_gt 2074
_reflns_number_total 2443
_reflns_threshold_expression >2sigma(I)
_cod_data_source_file cg101289s_si_002.cif
_cod_data_source_block 1c
_cod_depositor_comments
;
The following automatic conversions were performed:

'_symmetry_cell_setting' value 'Monoclinic' changed to 'monoclinic'
according to /home/saulius/struct/CIF-dictionaries/cif_core.dic
dictionary named 'cif_core.dic' version 2.4.1 from 2010-06-29.

Automatic conversion script
Id: cif_fix_values 1715 2011-07-08 13:25:40Z adriana 
;
_cod_original_sg_symbol_H-M P2(1)/c
_cod_database_code 4500227

loop_
_symmetry_equiv_pos_as_xyz
'x, y, z'
'-x, y+1/2, -z+1/2'
'-x, -y, -z'
'x, -y-1/2, z-1/2'

loop_
_atom_site_label
_atom_site_type_symbol
_atom_site_fract_x
_atom_site_fract_y
_atom_site_fract_z
_atom_site_U_iso_or_equiv
_atom_site_adp_type
_atom_site_occupancy
_atom_site_symmetry_multiplicity
_atom_site_calc_flag
_atom_site_refinement_flags
I1 I 1.21035(10) 0.87609(6) 0.16478(6) 0.0684(3) Uani 1 1 d .
Pd1 Pd 1.04801(9) 0.68616(5) 0.14210(5) 0.0414(3) Uani 1 1 d .
S1 S 1.2523(3) 0.5643(2) 0.23749(18) 0.0522(6) Uani 1 1 d .
N1 N 0.7804(10) 0.5439(6) 0.0580(6) 0.0453(19) Uani 1 1 d .
N2 N 0.9251(9) 0.5407(5) 0.1086(5) 0.0352(16) Uani 1 1 d .
C1 C 0.7227(13) 0.6577(7) 0.0314(7) 0.049(2) Uani 1 1 d .
C2 C 0.8360(11) 0.7488(8) 0.0623(6) 0.044(2) Uani 1 1 d .
C3 C 0.7839(14) 0.8592(8) 0.0354(9) 0.062(3) Uani 1 1 d .
H3 H 0.8541 0.9210 0.0538 0.074 Uiso 1 1 calc R
C4 C 0.6265(17) 0.8795(10) -0.0194(10) 0.080(4) Uani 1 1 d .
H4 H 0.5928 0.9543 -0.0390 0.096 Uiso 1 1 calc R
C5 C 0.5208(14) 0.7883(10) -0.0446(9) 0.068(3) Uani 1 1 d .
H5 H 0.4152 0.8047 -0.0783 0.082 Uiso 1 1 calc R
C6 C 0.5619(12) 0.6760(9) -0.0231(8) 0.057(3) Uani 1 1 d .
H6 H 0.4895 0.6156 -0.0427 0.068 Uiso 1 1 calc R
C7 C 0.9933(11) 0.4316(7) 0.1311(6) 0.0376(19) Uani 1 1 d .
C8 C 1.1544(13) 0.4314(7) 0.1922(7) 0.049(2) Uani 1 1 d .
C9 C 1.2345(11) 0.3265(8) 0.2191(6) 0.044(2) Uani 1 1 d .
H9 H 1.3392 0.3256 0.2592 0.052 Uiso 1 1 calc R
C10 C 1.1562(15) 0.2246(7) 0.1856(8) 0.057(3) Uani 1 1 d .
H10 H 1.2084 0.1545 0.2040 0.069 Uiso 1 1 calc R
C11 C 0.9974(14) 0.2250(8) 0.1235(8) 0.053(2) Uani 1 1 d .
H11 H 0.9453 0.1563 0.0997 0.063 Uiso 1 1 calc R
C12 C 0.9235(13) 0.3293(7) 0.0998(7) 0.050(2) Uani 1 1 d .
H12 H 0.8188 0.3298 0.0596 0.060 Uiso 1 1 calc R
C13 C 1.4187(13) 0.5674(10) 0.1846(10) 0.076(3) Uani 1 1 d .
H13A H 1.4858 0.5012 0.2067 0.114 Uiso 1 1 calc R
H13B H 1.4795 0.6369 0.2046 0.114 Uiso 1 1 calc R
H13C H 1.3781 0.5657 0.1148 0.114 Uiso 1 1 calc R

loop_
_atom_site_aniso_label
_atom_site_aniso_U_11
_atom_site_aniso_U_22
_atom_site_aniso_U_33
_atom_site_aniso_U_23
_atom_site_aniso_U_13
_atom_site_aniso_U_12
I1 0.0826(6) 0.0391(4) 0.0801(6) -0.0045(3) 0.0186(4) -0.0200(3)
Pd1 0.0506(5) 0.0274(3) 0.0452(4) -0.0021(3) 0.0124(3) -0.0022(3)
S1 0.0547(17) 0.0423(12) 0.0484(14) -0.0045(10) -0.0024(12) -0.0014(11)
N1 0.046(6) 0.041(4) 0.052(5) 0.007(3) 0.018(4) 0.003(3)
N2 0.038(5) 0.027(3) 0.041(4) 0.006(3) 0.012(4) 0.005(3)
C1 0.070(7) 0.030(4) 0.058(6) 0.005(4) 0.035(6) -0.005(4)
C2 0.046(6) 0.045(5) 0.041(5) 0.009(4) 0.016(4) 0.015(4)
C3 0.075(8) 0.040(5) 0.082(8) 0.012(5) 0.043(7) 0.016(5)
C4 0.102(11) 0.055(6) 0.109(10) 0.033(7) 0.071(9) 0.033(7)
C5 0.049(7) 0.078(8) 0.077(8) 0.029(6) 0.020(6) 0.011(6)
C6 0.030(6) 0.064(6) 0.066(7) 0.018(5) -0.003(5) 0.006(5)
C7 0.040(5) 0.032(4) 0.041(5) 0.003(3) 0.012(4) -0.001(4)
C8 0.078(8) 0.029(4) 0.049(6) 0.004(4) 0.032(6) 0.005(4)
C9 0.026(5) 0.053(5) 0.038(5) 0.010(4) -0.013(4) 0.014(4)
C10 0.098(9) 0.024(4) 0.063(6) -0.002(4) 0.044(7) 0.008(5)
C11 0.067(7) 0.035(5) 0.059(6) -0.001(4) 0.022(6) -0.003(4)
C12 0.057(6) 0.039(5) 0.055(6) -0.007(4) 0.018(5) -0.009(4)
C13 0.040(7) 0.061(7) 0.118(10) -0.001(7) 0.009(7) 0.000(5)

loop_
_atom_type_symbol
_atom_type_description
_atom_type_scat_dispersion_real
_atom_type_scat_dispersion_imag
_atom_type_scat_source
C C 0.0033 0.0016 'International Tables Vol C Tables 4.2.6.8 and 6.1.1.4'
H H 0.0000 0.0000 'International Tables Vol C Tables 4.2.6.8 and 6.1.1.4'
N N 0.0061 0.0033 'International Tables Vol C Tables 4.2.6.8 and 6.1.1.4'
S S 0.1246 0.1234 'International Tables Vol C Tables 4.2.6.8 and 6.1.1.4'
Pd Pd -0.9988 1.0072 'International Tables Vol C Tables 4.2.6.8 and 6.1.1.4'
I I -0.4742 1.8119 'International Tables Vol C Tables 4.2.6.8 and 6.1.1.4'

loop_
_geom_angle_atom_site_label_1
_geom_angle_atom_site_label_2
_geom_angle_atom_site_label_3
_geom_angle
N2 Pd1 C2 79.6(3)
N2 Pd1 S1 84.4(2)
C2 Pd1 S1 163.3(3)
N2 Pd1 I1 173.17(19)
C2 Pd1 I1 98.6(3)
S1 Pd1 I1 97.82(10)
C8 S1 C13 102.9(5)
C8 S1 Pd1 95.7(4)
C13 S1 Pd1 108.0(4)
N2 N1 C1 113.6(8)
N1 N2 C7 116.8(7)
N1 N2 Pd1 119.9(5)
C7 N2 Pd1 123.1(6)
C6 C1 N1 120.5(9)
C6 C1 C2 123.5(8)
N1 C1 C2 116.0(9)
C3 C2 C1 117.0(10)
C3 C2 Pd1 132.2(9)
C1 C2 Pd1 110.8(6)
C2 C3 C4 120.6(11)
C2 C3 H3 119.7
C4 C3 H3 119.7
C5 C4 C3 119.8(10)
C5 C4 H4 120.1
C3 C4 H4 120.1
C6 C5 C4 123.8(11)
C6 C5 H5 118.1
C4 C5 H5 118.1
C5 C6 C1 115.1(10)
C5 C6 H6 122.4
C1 C6 H6 122.4
C12 C7 N2 126.5(9)
C12 C7 C8 118.4(8)
N2 C7 C8 115.1(7)
C9 C8 C7 119.9(8)
C9 C8 S1 119.7(8)
C7 C8 S1 120.4(6)
C10 C9 C8 119.1(9)
C10 C9 H9 120.5
C8 C9 H9 120.5
C9 C10 C11 121.0(9)
C9 C10 H10 119.5
C11 C10 H10 119.5
C12 C11 C10 117.9(9)
C12 C11 H11 121.0
C10 C11 H11 121.0
C7 C12 C11 123.7(10)
C7 C12 H12 118.1
C11 C12 H12 118.1
S1 C13 H13A 109.5
S1 C13 H13B 109.5
H13A C13 H13B 109.5
S1 C13 H13C 109.5
H13A C13 H13C 109.5
H13B C13 H13C 109.5

loop_
_geom_bond_atom_site_label_1
_geom_bond_atom_site_label_2
_geom_bond_distance
I1 Pd1 2.583(2)
Pd1 N2 1.978(7)
Pd1 C2 2.011(9)
Pd1 S1 2.373(3)
S1 C8 1.786(10)
S1 C13 1.829(12)
N1 N2 1.265(10)
N1 C1 1.420(12)
N2 C7 1.391(10)
C1 C6 1.414(15)
C1 C2 1.426(14)
C2 C3 1.371(13)
C3 C4 1.394(18)
C3 H3 0.9300
C4 C5 1.379(18)
C4 H4 0.9300
C5 C6 1.357(15)
C5 H5 0.9300
C6 H6 0.9300
C7 C12 1.347(12)
C7 C8 1.428(14)
C8 C9 1.397(12)
C9 C10 1.377(14)
C9 H9 0.9300
C10 C11 1.417(16)
C10 H10 0.9300
C11 C12 1.363(14)
C11 H11 0.9300
C12 H12 0.9300
C13 H13A 0.9600
C13 H13B 0.9600
C13 H13C 0.9600

loop_
_geom_torsion_atom_site_label_1
_geom_torsion_atom_site_label_2
_geom_torsion_atom_site_label_3
_geom_torsion_atom_site_label_4
_geom_torsion
N2 Pd1 S1 C8 8.8(3)
C2 Pd1 S1 C8 25.1(9)
I1 Pd1 S1 C8 -164.7(3)
N2 Pd1 S1 C13 114.3(5)
C2 Pd1 S1 C13 130.7(10)
I1 Pd1 S1 C13 -59.2(4)
C1 N1 N2 C7 -175.2(7)
C1 N1 N2 Pd1 -0.4(9)
C2 Pd1 N2 N1 -0.8(6)
S1 Pd1 N2 N1 174.5(6)
C2 Pd1 N2 C7 173.7(7)
S1 Pd1 N2 C7 -11.0(6)
N2 N1 C1 C6 -178.3(8)
N2 N1 C1 C2 2.0(11)
C6 C1 C2 C3 -1.2(14)
N1 C1 C2 C3 178.5(8)
C6 C1 C2 Pd1 177.8(8)
N1 C1 C2 Pd1 -2.6(10)
N2 Pd1 C2 C3 -179.5(10)
S1 Pd1 C2 C3 164.0(7)
I1 Pd1 C2 C3 -6.2(9)
N2 Pd1 C2 C1 1.8(6)
S1 Pd1 C2 C1 -14.8(13)
I1 Pd1 C2 C1 175.1(6)
C1 C2 C3 C4 0.3(14)
Pd1 C2 C3 C4 -178.4(8)
C2 C3 C4 C5 1.8(17)
C3 C4 C5 C6 -3.2(19)
C4 C5 C6 C1 2.3(17)
N1 C1 C6 C5 -179.7(9)
C2 C1 C6 C5 -0.1(15)
N1 N2 C7 C12 4.1(13)
Pd1 N2 C7 C12 -170.6(7)
N1 N2 C7 C8 -177.1(7)
Pd1 N2 C7 C8 8.3(10)
C12 C7 C8 C9 -1.0(13)
N2 C7 C8 C9 -179.9(8)
C12 C7 C8 S1 -179.0(7)
N2 C7 C8 S1 2.1(11)
C13 S1 C8 C9 63.7(9)
Pd1 S1 C8 C9 173.6(7)
C13 S1 C8 C7 -118.3(8)
Pd1 S1 C8 C7 -8.4(7)
C7 C8 C9 C10 0.3(14)
S1 C8 C9 C10 178.4(7)
C8 C9 C10 C11 0.9(14)
C9 C10 C11 C12 -1.4(15)
N2 C7 C12 C11 179.2(9)
C8 C7 C12 C11 0.4(15)
C10 C11 C12 C7 0.7(15)
